data_8103664
loop_
_publ_author_name
'Mayer, H.'
'Voellenkle, H.'

_publ_section_title
;
 Die Kristallstruktur und Fehlordnung von Ge (O H) P O4
;
_journal_name_full
;
Zeitschrift fuer Kristallographie, Kristallgeometrie, Kristallphysik, 
Kristallchemie (-144,1977)
;
_journal_page_first 387
_journal_page_last 401
_journal_volume 136
_journal_year 1972
_chemical_formula_sum 'Ge H O5 P'
_chemical_name_systematic 'Ge (O H) (P O4)'
_space_group_IT_number 67
_symmetry_space_group_name_Hall '-C 2a 2'
_symmetry_space_group_name_H-M 'C m m a'
_cell_angle_alpha 90
_cell_angle_beta 90
_cell_angle_gamma 90
_cell_formula_units_Z 8
_cell_length_a 12.253
_cell_length_b 7.014
_cell_length_c 7.014
_cell_volume 602.801
_citation_journal_id_ASTM ZEKGAX
_cod_data_source_file Mayer_ZEKGAX_1972_1316.cif
_cod_data_source_block H1Ge1O5P1
_cod_original_formula_sum 'H1 Ge1 O5 P1'
_cod_database_code 8103664

loop_
_symmetry_equiv_pos_as_xyz
x,y,z
-x+1/2,-y,z
x,-y,-z
-x+1/2,y,-z
-x,-y,-z
x-1/2,y,-z
-x,y,z
x-1/2,-y,z
x+1/2,y+1/2,z
-x+1,-y+1/2,z
x+1/2,-y+1/2,-z
-x+1,y+1/2,-z
-x+1/2,-y+1/2,-z
x,y+1/2,-z
-x+1/2,y+1/2,z
x,-y+1/2,z

loop_
_atom_site_label
_atom_site_type_symbol
_atom_site_fract_x
_atom_site_fract_y
_atom_site_fract_z
_atom_site_occupancy
_atom_site_U_iso_or_equiv
O4 O-2 0 0.0694 0.254 1 0.0
P2 P+5 0.25 0 0.1174 0.5 0.0
Ge1 Ge+4 0 0 0 1 0.0
O5 O-2 0.0989 0.25 0.5 1 0.0
Ge2 Ge+4 0.25 0.25 0.5 1 0.0
O3 O-2 0.25 0 0.4089 0.5 0.0
O2 O-2 0.1511 0.5 0 1 0.0
P1 P+5 0.25 0.25 0.3826 0.5 0.0
O1 O-2 0 0.25 0.9089 1 0.0
O6 O-2 0.25 0.3194 0.754 0.5 0.0
